data_8106114
loop_
_publ_author_name
'Song, Jing'

_publ_section_title
;
 Crystal structure of
 2-amino-4-(4-nitro-phenyl)-7,7-dimethyl-5-oxo-5,6,7,8-tetrahydro-4H-chromene-3-carbonitrile,
 C18H17N3O4
;
_journal_issue 2
_journal_name_full 'Zeitschrift f\"ur Kristallographie - New Crystal Structures'
_journal_page_first 251
_journal_page_last 252
_journal_paper_doi 10.1515/ncrs-2017-0252
_journal_volume 233
_journal_year 2018
_chemical_formula_moiety 'C18 H17 N3 O4'
_chemical_formula_sum 'C18 H17 N3 O4'
_chemical_formula_weight 339.35
_space_group_IT_number 14
_space_group_name_Hall '-P 2yn'
_space_group_name_H-M_alt 'P 1 21/n 1'
_symmetry_cell_setting monoclinic
_symmetry_space_group_name_Hall '-P 2yn'
_symmetry_space_group_name_H-M 'P 1 21/n 1'
_atom_sites_solution_hydrogens geom
_atom_sites_solution_primary direct
_atom_sites_solution_secondary difmap
_cell_angle_alpha 90.00
_cell_angle_beta 111.060(8)
_cell_angle_gamma 90.00
_cell_formula_units_Z 4
_cell_length_a 9.5820(6)
_cell_length_b 16.5417(11)
_cell_length_c 10.6951(7)
_cell_measurement_reflns_used 2045
_cell_measurement_temperature 293(2)
_cell_measurement_theta_max 28.2270
_cell_measurement_theta_min 3.1870
_cell_volume 1582.0(2)
_computing_cell_refinement 'Bruker SAINT'
_computing_data_collection 'Bruker APEX2'
_computing_data_reduction 'Bruker SAINT'
_computing_molecular_graphics 'Bruker SHELXTL'
_computing_publication_material 'Bruker SHELXTL'
_computing_structure_refinement 'SHELXL-97 (Sheldrick, 2008)'
_computing_structure_solution 'SHELXS-97 (Sheldrick, 2008)'
_diffrn_ambient_temperature 293(2)
_diffrn_measured_fraction_theta_full 1.000
_diffrn_measured_fraction_theta_max 1.000
_diffrn_measurement_device_type 'Bruker APEX-II CCD'
_diffrn_measurement_method '\f and \w scans'
_diffrn_radiation_monochromator graphite
_diffrn_radiation_source 'fine-focus sealed tube'
_diffrn_radiation_type MoK\a
_diffrn_radiation_wavelength 0.71073
_diffrn_reflns_av_R_equivalents 0.0214
_diffrn_reflns_av_sigmaI/netI 0.0358
_diffrn_reflns_limit_h_max 11
_diffrn_reflns_limit_h_min -11
_diffrn_reflns_limit_k_max 14
_diffrn_reflns_limit_k_min -19
_diffrn_reflns_limit_l_max 12
_diffrn_reflns_limit_l_min -12
_diffrn_reflns_number 6244
_diffrn_reflns_theta_full 25.00
_diffrn_reflns_theta_max 25.00
_diffrn_reflns_theta_min 2.38
_exptl_absorpt_coefficient_mu 0.103
_exptl_absorpt_correction_T_max 0.986
_exptl_absorpt_correction_T_min 0.982
_exptl_absorpt_correction_type multi-scan
_exptl_absorpt_process_details SADABS
_exptl_crystal_colour colorless
_exptl_crystal_density_diffrn 1.425
_exptl_crystal_density_method 'not measured'
_exptl_crystal_description prism
_exptl_crystal_F_000 712
_exptl_crystal_size_max 0.18
_exptl_crystal_size_mid 0.17
_exptl_crystal_size_min 0.14
_refine_diff_density_max 0.216
_refine_diff_density_min -0.217
_refine_diff_density_rms 0.049
_refine_ls_extinction_coef 0.020(2)
_refine_ls_extinction_expression Fc^*^=kFc[1+0.001xFc^2^\l^3^/sin(2\q)]^-1/4^
_refine_ls_extinction_method SHELXL
_refine_ls_goodness_of_fit_ref 1.013
_refine_ls_hydrogen_treatment mixed
_refine_ls_matrix_type full
_refine_ls_number_parameters 233
_refine_ls_number_reflns 2787
_refine_ls_number_restraints 0
_refine_ls_restrained_S_all 1.013
_refine_ls_R_factor_all 0.0594
_refine_ls_R_factor_gt 0.0437
_refine_ls_shift/su_max 0.000
_refine_ls_shift/su_mean 0.000
_refine_ls_structure_factor_coef Fsqd
_refine_ls_weighting_details 'calc w=1/[\s^2^(Fo^2^)+(0.0730P)^2^+0.2075P] where P=(Fo^2^+2Fc^2^)/3'
_refine_ls_weighting_scheme calc
_refine_ls_wR_factor_gt 0.1166
_refine_ls_wR_factor_ref 0.1307
_reflns_number_gt 2163
_reflns_number_total 2787
_reflns_threshold_expression >2sigma(I)
_cod_data_source_file suppl_ncrs-2017-0252_suppl.cif
_cod_data_source_block a
_cod_depositor_comments
;
The following automatic conversions were performed:

data item '_exptl_absorpt_correction_type' value 'Multi-scan' was
changed to 'multi-scan' in accordance with the built-in table derived
from the CIF Core dictionary named 'cif_core.dic' version 2.4.5 last
updated on 2014-11-21.

Automatic conversion script
Id: cif_fix_values 8738 2021-04-28 16:35:53Z antanas 
;
_cod_original_cell_volume 1581.97(18)
_cod_original_sg_symbol_H-M P2(1)/n
_cod_database_code 8106114

loop_
_symmetry_equiv_pos_as_xyz
'x, y, z'
'-x+1/2, y+1/2, -z+1/2'
'-x, -y, -z'
'x-1/2, -y-1/2, z-1/2'

loop_
_atom_site_label
_atom_site_type_symbol
_atom_site_fract_x
_atom_site_fract_y
_atom_site_fract_z
_atom_site_U_iso_or_equiv
_atom_site_adp_type
_atom_site_occupancy
_atom_site_symmetry_multiplicity
_atom_site_calc_flag
_atom_site_refinement_flags
_atom_site_disorder_assembly
_atom_site_disorder_group
C1 C -0.3273(2) 0.07147(14) 0.1299(2) 0.0499(6) Uani 1 1 d . . .
H1A H -0.3711 0.0698 0.1977 0.075 Uiso 1 1 calc R . .
H1B H -0.3342 0.0190 0.0897 0.075 Uiso 1 1 calc R . .
H1C H -0.3797 0.1102 0.0625 0.075 Uiso 1 1 calc R . .
C2 C -0.0814(2) 0.03662(14) 0.3041(2) 0.0508(6) Uani 1 1 d . . .
H2A H -0.1268 0.0368 0.3709 0.076 Uiso 1 1 calc R . .
H2B H 0.0216 0.0523 0.3443 0.076 Uiso 1 1 calc R . .
H2C H -0.0875 -0.0167 0.2670 0.076 Uiso 1 1 calc R . .
C3 C -0.1632(2) 0.09601(12) 0.19325(18) 0.0348(5) Uani 1 1 d . . .
C4 C -0.1515(2) 0.18125(12) 0.2511(2) 0.0397(5) Uani 1 1 d . . .
H4A H -0.2178 0.2165 0.1831 0.048 Uiso 1 1 calc R . .
H4B H -0.1864 0.1801 0.3257 0.048 Uiso 1 1 calc R . .
C5 C 0.0028(2) 0.21668(11) 0.29855(18) 0.0322(4) Uani 1 1 d . . .
C6 C 0.10666(19) 0.18889(11) 0.23535(17) 0.0289(4) Uani 1 1 d . . .
C7 C 0.05238(19) 0.14015(11) 0.12927(17) 0.0285(4) Uani 1 1 d . . .
C8 C -0.0943(2) 0.09839(12) 0.08433(18) 0.0365(5) Uani 1 1 d . . .
H8A H -0.0816 0.0435 0.0583 0.044 Uiso 1 1 calc R . .
H8B H -0.1624 0.1259 0.0061 0.044 Uiso 1 1 calc R . .
C9 C 0.25074(19) 0.17119(11) 0.05648(17) 0.0294(4) Uani 1 1 d . . .
C10 C 0.31476(19) 0.22024(11) 0.16249(17) 0.0303(4) Uani 1 1 d . . .
C11 C 0.26542(19) 0.21979(11) 0.28212(17) 0.0301(4) Uani 1 1 d . . .
H11A H 0.2649 0.2759 0.3116 0.036 Uiso 1 1 calc R . .
C12 C 0.4290(2) 0.27405(12) 0.16063(18) 0.0343(5) Uani 1 1 d . . .
C13 C 0.37009(19) 0.17106(11) 0.40153(17) 0.0297(4) Uani 1 1 d . . .
C14 C 0.5130(2) 0.15067(13) 0.41102(19) 0.0381(5) Uani 1 1 d . . .
H14A H 0.5459 0.1658 0.3425 0.046 Uiso 1 1 calc R . .
C15 C 0.6091(2) 0.10840(13) 0.51943(19) 0.0404(5) Uani 1 1 d . . .
H15A H 0.7055 0.0957 0.5245 0.049 Uiso 1 1 calc R . .
C16 C 0.55888(19) 0.08571(11) 0.61917(17) 0.0332(5) Uani 1 1 d . . .
C17 C 0.4173(2) 0.10426(13) 0.61380(18) 0.0403(5) Uani 1 1 d . . .
H17A H 0.3849 0.0881 0.6821 0.048 Uiso 1 1 calc R . .
C18 C 0.3238(2) 0.14713(13) 0.50571(18) 0.0402(5) Uani 1 1 d . . .
H18A H 0.2280 0.1604 0.5020 0.048 Uiso 1 1 calc R . .
O1 O 0.13056(13) 0.12379(8) 0.04652(11) 0.0331(3) Uani 1 1 d . . .
O2 O 0.03981(15) 0.27017(9) 0.38411(14) 0.0439(4) Uani 1 1 d . . .
O3 O 0.78893(19) 0.03345(14) 0.74607(17) 0.0874(7) Uani 1 1 d . . .
O4 O 0.60883(18) 0.01126(12) 0.81242(16) 0.0709(6) Uani 1 1 d . . .
N1 N 0.2906(2) 0.16040(11) -0.05033(16) 0.0394(4) Uani 1 1 d . . .
H1D H 0.373(2) 0.1866(13) -0.052(2) 0.047 Uiso 1 1 d . . .
H1E H 0.225(2) 0.1448(14) -0.120(2) 0.047 Uiso 1 1 d . . .
N2 N 0.5227(2) 0.31769(12) 0.16173(19) 0.0520(5) Uani 1 1 d . . .
N3 N 0.65883(19) 0.03974(11) 0.73353(16) 0.0441(5) Uani 1 1 d . . .

loop_
_atom_site_aniso_label
_atom_site_aniso_U_11
_atom_site_aniso_U_22
_atom_site_aniso_U_33
_atom_site_aniso_U_23
_atom_site_aniso_U_13
_atom_site_aniso_U_12
C1 0.0394(12) 0.0550(14) 0.0620(13) -0.0045(12) 0.0265(10) -0.0089(11)
C2 0.0542(13) 0.0462(13) 0.0585(13) 0.0114(11) 0.0282(11) 0.0016(11)
C3 0.0325(10) 0.0361(11) 0.0415(10) 0.0014(9) 0.0200(8) -0.0004(9)
C4 0.0331(10) 0.0409(12) 0.0513(12) -0.0017(10) 0.0225(9) 0.0051(9)
C5 0.0340(10) 0.0320(10) 0.0329(10) 0.0014(9) 0.0148(8) 0.0047(8)
C6 0.0291(9) 0.0286(10) 0.0306(9) 0.0021(8) 0.0127(8) 0.0026(8)
C7 0.0303(9) 0.0297(10) 0.0296(9) 0.0038(8) 0.0157(8) 0.0026(8)
C8 0.0343(10) 0.0404(11) 0.0374(10) -0.0038(9) 0.0161(8) -0.0066(9)
C9 0.0276(9) 0.0306(10) 0.0321(10) 0.0057(8) 0.0135(8) 0.0016(8)
C10 0.0284(9) 0.0320(10) 0.0312(9) 0.0030(8) 0.0114(8) -0.0007(8)
C11 0.0311(10) 0.0291(10) 0.0313(9) -0.0030(8) 0.0128(8) -0.0017(8)
C12 0.0322(10) 0.0369(11) 0.0338(10) 0.0032(9) 0.0117(8) -0.0016(9)
C13 0.0298(9) 0.0325(10) 0.0271(9) -0.0056(8) 0.0104(7) -0.0045(8)
C14 0.0349(10) 0.0495(13) 0.0343(10) 0.0044(9) 0.0177(9) 0.0003(9)
C15 0.0316(10) 0.0501(13) 0.0425(11) 0.0039(10) 0.0167(9) 0.0033(9)
C16 0.0330(10) 0.0323(11) 0.0306(9) -0.0012(8) 0.0071(8) -0.0031(8)
C17 0.0394(11) 0.0520(13) 0.0324(10) 0.0030(10) 0.0163(9) -0.0023(10)
C18 0.0321(10) 0.0550(13) 0.0361(10) 0.0032(10) 0.0154(9) 0.0047(9)
O1 0.0343(7) 0.0364(7) 0.0345(7) -0.0059(6) 0.0195(6) -0.0066(6)
O2 0.0417(8) 0.0478(9) 0.0466(8) -0.0144(7) 0.0212(7) 0.0019(7)
O3 0.0510(11) 0.137(2) 0.0768(12) 0.0519(13) 0.0262(9) 0.0339(11)
O4 0.0569(10) 0.0974(14) 0.0558(9) 0.0365(10) 0.0170(8) 0.0005(10)
N1 0.0368(9) 0.0559(12) 0.0305(8) -0.0012(8) 0.0179(7) -0.0096(9)
N2 0.0483(11) 0.0496(11) 0.0608(12) -0.0004(10) 0.0228(9) -0.0144(10)
N3 0.0398(10) 0.0487(11) 0.0402(9) 0.0058(9) 0.0100(8) -0.0005(8)

loop_
_atom_type_symbol
_atom_type_description
_atom_type_scat_dispersion_real
_atom_type_scat_dispersion_imag
_atom_type_scat_source
C C 0.0033 0.0016 'International Tables Vol C Tables 4.2.6.8 and 6.1.1.4'
H H 0.0000 0.0000 'International Tables Vol C Tables 4.2.6.8 and 6.1.1.4'
N N 0.0061 0.0033 'International Tables Vol C Tables 4.2.6.8 and 6.1.1.4'
O O 0.0106 0.0060 'International Tables Vol C Tables 4.2.6.8 and 6.1.1.4'

loop_
_geom_angle_atom_site_label_1
_geom_angle_atom_site_label_2
_geom_angle_atom_site_label_3
_geom_angle
_geom_angle_site_symmetry_1
_geom_angle_site_symmetry_3
C3 C1 H1A 109.5 . .
C3 C1 H1B 109.5 . .
H1A C1 H1B 109.5 . .
C3 C1 H1C 109.5 . .
H1A C1 H1C 109.5 . .
H1B C1 H1C 109.5 . .
C3 C2 H2A 109.5 . .
C3 C2 H2B 109.5 . .
H2A C2 H2B 109.5 . .
C3 C2 H2C 109.5 . .
H2A C2 H2C 109.5 . .
H2B C2 H2C 109.5 . .
C2 C3 C1 109.51(17) . .
C2 C3 C4 109.75(16) . .
C1 C3 C4 109.83(16) . .
C2 C3 C8 111.52(16) . .
C1 C3 C8 109.03(15) . .
C4 C3 C8 107.17(16) . .
C5 C4 C3 114.70(15) . .
C5 C4 H4A 108.6 . .
C3 C4 H4A 108.6 . .
C5 C4 H4B 108.6 . .
C3 C4 H4B 108.6 . .
H4A C4 H4B 107.6 . .
O2 C5 C6 120.50(17) . .
O2 C5 C4 121.24(16) . .
C6 C5 C4 118.19(16) . .
C7 C6 C5 117.39(16) . .
C7 C6 C11 121.63(15) . .
C5 C6 C11 120.80(16) . .
C6 C7 O1 121.95(16) . .
C6 C7 C8 126.25(16) . .
O1 C7 C8 111.80(14) . .
C7 C8 C3 112.51(15) . .
C7 C8 H8A 109.1 . .
C3 C8 H8A 109.1 . .
C7 C8 H8B 109.1 . .
C3 C8 H8B 109.1 . .
H8A C8 H8B 107.8 . .
N1 C9 C10 127.87(17) . .
N1 C9 O1 110.33(16) . .
C10 C9 O1 121.80(15) . .
C9 C10 C12 119.10(16) . .
C9 C10 C11 121.41(16) . .
C12 C10 C11 119.48(16) . .
C6 C11 C10 107.75(14) . .
C6 C11 C13 112.11(15) . .
C10 C11 C13 113.30(15) . .
C6 C11 H11A 107.8 . .
C10 C11 H11A 107.8 . .
C13 C11 H11A 107.8 . .
N2 C12 C10 178.7(2) . .
C14 C13 C18 117.66(17) . .
C14 C13 C11 121.56(16) . .
C18 C13 C11 120.77(16) . .
C13 C14 C15 121.99(17) . .
C13 C14 H14A 119.0 . .
C15 C14 H14A 119.0 . .
C16 C15 C14 118.47(18) . .
C16 C15 H15A 120.8 . .
C14 C15 H15A 120.8 . .
C15 C16 C17 121.63(17) . .
C15 C16 N3 118.98(17) . .
C17 C16 N3 119.39(17) . .
C16 C17 C18 119.04(18) . .
C16 C17 H17A 120.5 . .
C18 C17 H17A 120.5 . .
C17 C18 C13 121.20(18) . .
C17 C18 H18A 119.4 . .
C13 C18 H18A 119.4 . .
C9 O1 C7 118.40(14) . .
C9 N1 H1D 118.3(13) . .
C9 N1 H1E 116.7(15) . .
H1D N1 H1E 121(2) . .
O4 N3 O3 122.80(18) . .
O4 N3 C16 118.79(17) . .
O3 N3 C16 118.39(17) . .

loop_
_geom_bond_atom_site_label_1
_geom_bond_atom_site_label_2
_geom_bond_distance
_geom_bond_site_symmetry_2
C1 C3 1.526(3) .
C1 H1A 0.9600 .
C1 H1B 0.9600 .
C1 H1C 0.9600 .
C2 C3 1.522(3) .
C2 H2A 0.9600 .
C2 H2B 0.9600 .
C2 H2C 0.9600 .
C3 C4 1.528(3) .
C3 C8 1.532(2) .
C4 C5 1.499(3) .
C4 H4A 0.9700 .
C4 H4B 0.9700 .
C5 O2 1.230(2) .
C5 C6 1.464(2) .
C6 C7 1.335(3) .
C6 C11 1.510(2) .
C7 O1 1.376(2) .
C7 C8 1.482(3) .
C8 H8A 0.9700 .
C8 H8B 0.9700 .
C9 N1 1.340(2) .
C9 C10 1.349(3) .
C9 O1 1.365(2) .
C10 C12 1.417(3) .
C10 C11 1.515(2) .
C11 C13 1.538(3) .
C11 H11A 0.9800 .
C12 N2 1.149(2) .
C13 C14 1.378(3) .
C13 C18 1.397(2) .
C14 C15 1.383(3) .
C14 H14A 0.9300 .
C15 C16 1.371(3) .
C15 H15A 0.9300 .
C16 C17 1.372(3) .
C16 N3 1.466(2) .
C17 C18 1.378(3) .
C17 H17A 0.9300 .
C18 H18A 0.9300 .
O3 N3 1.209(2) .
O4 N3 1.206(2) .
N1 H1D 0.91(2) .
N1 H1E 0.82(2) .
